data_2004700
loop_
_publ_author_name
'Cox, P. J.'
'Anisuzzaman, A. T. Md.'
'Pryce-Jones, R. H.'
'Shankland, N.'
'Skellern, G. G.'

_publ_section_title
;
 2-(2-Amino-5-bromobenzoyl)pyridine
;
_journal_issue 4
_journal_name_full 'Acta Crystallographica Section C'
_journal_page_first 929
_journal_page_last 931
_journal_paper_doi 10.1107/S0108270195014776
_journal_volume 52
_journal_year 1996
_chemical_formula_iupac 'C12 H9 Br N2 O'
_chemical_formula_moiety BrC~6~H~3~NH~2~COC~5~H~4~N
_chemical_formula_sum 'C12 H9 Br N2 O'
_chemical_formula_weight 277.12
_chemical_name_systematic 2-(2-amino-5-bromobenzoyl)pyridine
_space_group_IT_number 14
_symmetry_cell_setting monoclinic
_symmetry_space_group_name_Hall '-P 2yn'
_symmetry_space_group_name_H-M 'P 1 21/n 1'
_cell_angle_alpha 90
_cell_angle_beta 93.09(8)
_cell_angle_gamma 90
_cell_formula_units_Z 4
_cell_length_a 3.888(3)
_cell_length_b 9.984(4)
_cell_length_c 27.537(8)
_cell_measurement_reflns_used 250
_cell_measurement_temperature 150(2)
_cell_measurement_theta_max 25.06
_cell_measurement_theta_min 2.17
_cell_volume 1067.4(10)
_computing_molecular_graphics 'ZORTEP (Zsolnai, 1994)'
_computing_structure_refinement 'SHELXL93 (Sheldrick, 1993)'
_computing_structure_solution 'SHELXS86 (Sheldrick, 1990)'
_diffrn_ambient_temperature 150(2)
_diffrn_measurement_device
;
Delft Instruments FAST diffractometer with an Oxford Cryosystems
low-temperature device (Cosier & Glazer, 1986)
;
_diffrn_measurement_method 'Measurement method: area detector'
_diffrn_radiation_monochromator graphite
_diffrn_radiation_source 'fine-focus sealed tube'
_diffrn_radiation_type MoK\a
_diffrn_radiation_wavelength 0.71069
_diffrn_reflns_av_R_equivalents 0.0000
_diffrn_reflns_av_sigmaI/netI 0.1011
_diffrn_reflns_limit_h_max 4
_diffrn_reflns_limit_h_min -4
_diffrn_reflns_limit_k_max 11
_diffrn_reflns_limit_k_min 0
_diffrn_reflns_limit_l_max 30
_diffrn_reflns_limit_l_min 0
_diffrn_reflns_number 4346
_diffrn_reflns_theta_max 25.06
_diffrn_reflns_theta_min 2.17
_exptl_absorpt_coefficient_mu 3.828
_exptl_absorpt_correction_T_max 1.00
_exptl_absorpt_correction_T_min 0.72
_exptl_absorpt_correction_type 'XABS2 (Parkin, Moezzi & Hope, 1995)'
_exptl_crystal_colour yellow
_exptl_crystal_density_diffrn 1.725
_exptl_crystal_density_method none
_exptl_crystal_description needle
_exptl_crystal_F_000 552
_exptl_crystal_size_max 0.22
_exptl_crystal_size_mid 0.20
_exptl_crystal_size_min 0.18
_refine_diff_density_max '1.23 e \%A^-3^ (at the Br site)'
_refine_diff_density_min -0.65
_refine_ls_extinction_method none
_refine_ls_goodness_of_fit_all 1.010
_refine_ls_goodness_of_fit_obs 1.166
_refine_ls_matrix_type full
_refine_ls_number_parameters 154
_refine_ls_number_reflns 1528
_refine_ls_number_restraints 0
_refine_ls_restrained_S_all 1.010
_refine_ls_restrained_S_obs 1.166
_refine_ls_R_factor_all 0.0571
_refine_ls_R_factor_obs 0.0427
_refine_ls_shift/esd_max 0.028
_refine_ls_shift/esd_mean 0.006
_refine_ls_structure_factor_coef Fsqd
_refine_ls_weighting_scheme
;
calc w = 1/[\s^2^(F~o~^2^) + (0.0218P)^2^]
where P = (F~o~^2^ + 2F~c~^2^)/3
;
_refine_ls_wR_factor_all 0.0915
_refine_ls_wR_factor_obs 0.0895
_reflns_number_observed 1141
_reflns_number_total 1528
_reflns_observed_criterion >2sigma(I)
_cod_data_source_file bm1039.cif
_cod_data_source_block bm1039
_cod_original_sg_symbol_H-M 'P 21/n'
_cod_database_code 2004700

loop_
_symmetry_equiv_pos_as_xyz
'x, y, z'
'-x+1/2, y+1/2, -z+1/2'
'-x, -y, -z'
'x-1/2, -y-1/2, z-1/2'

loop_
_atom_site_aniso_label
_atom_site_aniso_U_11
_atom_site_aniso_U_22
_atom_site_aniso_U_33
_atom_site_aniso_U_12
_atom_site_aniso_U_13
_atom_site_aniso_U_23
Br 0.0238(3) 0.0242(3) 0.0232(3) -0.0040(3) 0.0007(2) -0.0025(3)
O 0.039(2) 0.019(2) 0.021(2) -0.003(2) -0.004(2) -0.005(2)
N1 0.027(3) 0.022(3) 0.026(3) 0.000(2) 0.000(2) -0.001(2)
N2 0.020(3) 0.019(3) 0.030(3) -0.002(2) 0.003(2) -0.001(2)
C1 0.014(3) 0.019(3) 0.022(3) 0.002(2) 0.008(2) 0.004(3)
C2 0.020(3) 0.023(3) 0.019(3) 0.011(2) 0.009(2) -0.002(3)
C3 0.021(3) 0.020(3) 0.021(3) 0.001(2) 0.009(2) 0.006(3)
C4 0.016(3) 0.023(3) 0.026(3) -0.001(2) 0.009(2) 0.003(3)
C5 0.017(3) 0.021(3) 0.022(3) 0.001(2) 0.002(2) -0.005(3)
C6 0.015(3) 0.020(3) 0.017(3) 0.004(2) 0.007(2) 0.000(2)
C7 0.024(3) 0.015(3) 0.031(4) 0.006(2) 0.005(2) -0.002(3)
C8 0.015(3) 0.024(3) 0.020(3) -0.002(2) 0.000(2) 0.002(2)
C9 0.020(3) 0.033(4) 0.020(3) -0.005(3) 0.006(2) -0.006(3)
C10 0.020(3) 0.024(3) 0.028(4) -0.002(2) 0.004(2) 0.006(3)
C11 0.030(4) 0.019(3) 0.036(4) 0.002(2) 0.003(3) 0.000(3)
C12 0.020(3) 0.020(3) 0.022(3) 0.000(2) 0.005(2) -0.002(3)

loop_
_atom_site_label
_atom_site_occupancy
_atom_site_fract_x
_atom_site_fract_y
_atom_site_fract_z
_atom_site_U_iso_or_equiv
_atom_site_thermal_displace_type
_atom_site_calc_flag
_atom_site_refinement_flags
_atom_site_type_symbol
Br 1 .42125(13) .10110(5) .05512(2) .0238(2) Uani d . Br
O 1 1.1926(9) .5109(4) .20724(14) .0267(10) Uani d . O
N1 1 1.0680(12) .2767(5) .2504(2) .0254(12) Uani d . N
H1A 1 1.190(15) .354(7) .250(2) .040(18) Uiso d . H
H1B 1 1.149(17) .215(8) .275(3) .06(2) Uiso d . H
N2 1 1.1746(10) .5140(4) .0828(2) .0230(11) Uani d . N
C1 1 .9180(12) .3304(5) .1647(2) .0183(12) Uani d . C
C2 1 .9305(13) .2422(5) .2053(2) .0203(13) Uani d . C
C3 1 .7824(12) .1140(6) .1995(2) .0203(12) Uani d . C
H3 1 .7910(12) .0539(6) .2263(2) .029(6) Uiso calc R H
C4 1 .6246(12) .0737(5) .1557(2) .0212(13) Uani d . C
H4 1 .5202(12) -.0121(5) .1525(2) .029(6) Uiso calc R H
C5 1 .6214(12) .1599(5) .1167(2) .0200(13) Uani d . C
C6 1 .7598(12) .2851(5) .1202(2) .0172(12) Uani d . C
H6 1 .7502(12) .3423(5) .0925(2) .029(6) Uiso calc R H
C7 1 1.0634(13) .4654(5) .1680(2) .0230(13) Uani d . C
C8 1 1.0630(12) .5594(5) .1252(2) .0195(12) Uani d . C
C9 1 1.1967(12) .6059(6) .0474(2) .0241(13) Uani d . C
H9 1 1.2816(12) .5775(6) .0173(2) .029(6) Uiso calc R H
C10 1 1.1053(13) .7375(5) .0517(2) .0238(13) Uani d . C
H10 1 1.1251(13) .7976(5) .0252(2) .029(6) Uiso calc R H
C11 1 .9839(13) .7817(6) .0951(2) .0284(15) Uani d . C
H11 1 .9140(13) .8721(6) .0988(2) .029(6) Uiso calc R H
C12 1 .9660(12) .6910(5) .1332(2) .0207(13) Uani d . C
H12 1 .8895(12) .7184(5) .1638(2) .029(6) Uiso calc R H

loop_
_atom_type_symbol
_atom_type_description
_atom_type_scat_dispersion_real
_atom_type_scat_dispersion_imag
_atom_type_scat_source
C C 0.0033 0.0016 'International Tables Vol C Tables 4.2.6.8 and 6.1.1.4'
H H 0.0000 0.0000 'International Tables Vol C Tables 4.2.6.8 and 6.1.1.4'
Br Br -0.2901 2.4595 'International Tables Vol C Tables 4.2.6.8 and 6.1.1.4'
N N 0.0061 0.0033 'International Tables Vol C Tables 4.2.6.8 and 6.1.1.4'
O O 0.0106 0.0060 'International Tables Vol C Tables 4.2.6.8 and 6.1.1.4'

loop_
_geom_angle_atom_site_label_1
_geom_angle_atom_site_label_2
_geom_angle_atom_site_label_3
_geom_angle
_geom_angle_publ_flag
C2 N1 H1A 113.(4) no
C2 N1 H1B 126.(5) no
C9 N2 C8 115.8(5) yes
C6 C1 C2 118.6(5) yes
C6 C1 C7 119.7(5) yes
C2 C1 C7 121.7(5) yes
N1 C2 C3 117.9(5) yes
N1 C2 C1 123.5(5) yes
C3 C2 C1 118.5(5) yes
C4 C3 C2 121.4(5) no
C4 C3 H3 119.3(3) no
C2 C3 H3 119.3(3) no
C5 C4 C3 118.9(5) no
C5 C4 H4 120.5(3) no
C3 C4 H4 120.5(3) no
C6 C5 C4 122.2(5) no
C6 C5 Br 118.9(4) no
C4 C5 Br 118.9(4) no
C5 C6 C1 120.3(5) no
C5 C6 H6 119.8(3) no
C1 C6 H6 119.8(3) no
O C7 C1 121.5(5) yes
O C7 C8 115.6(5) yes
C1 C7 C8 122.8(5) yes
N2 C8 C12 124.0(5) yes
N2 C8 C7 118.8(5) no
C12 C8 C7 117.1(5) no
N2 C9 C10 124.4(5) yes
N2 C9 H9 117.8(3) no
C10 C9 H9 117.8(4) no
C9 C10 C11 118.9(5) no
C9 C10 H10 120.5(4) no
C11 C10 H10 120.5(3) no
C10 C11 C12 118.6(5) no
C10 C11 H11 120.7(3) no
C12 C11 H11 120.7(3) no
C8 C12 C11 118.2(5) no
C8 C12 H12 120.9(3) no
C11 C12 H12 120.9(3) no
H1A N1 H1B 113(6) yes

loop_
_geom_bond_atom_site_label_1
_geom_bond_atom_site_label_2
_geom_bond_distance
_geom_bond_publ_flag
Br C5 1.919(5) yes
O C7 1.253(6) yes
N1 C2 1.370(7) yes
N1 H1A 0.91(7) yes
N1 H1B 0.96(8) yes
N2 C9 1.346(7) yes
N2 C8 1.345(7) yes
C1 C6 1.416(7) yes
C1 C2 1.422(7) yes
C1 C7 1.463(8) yes
C2 C3 1.409(8) no
C3 C4 1.385(7) no
C3 H3 0.95 no
C4 C5 1.376(8) no
C4 H4 0.95 no
C5 C6 1.362(7) no
C6 H6 0.95 no
C7 C8 1.506(8) yes
C8 C12 1.388(8) no
C9 C10 1.368(8) no
C9 H9 0.95 no
C10 C11 1.381(8) no
C10 H10 0.95 no
C11 C12 1.390(8) no
C11 H11 0.95 no
C12 H12 0.95 no

loop_
_geom_torsion_atom_site_label_1
_geom_torsion_atom_site_label_2
_geom_torsion_atom_site_label_3
_geom_torsion_atom_site_label_4
_geom_torsion
_geom_torsion_publ_flag
C6 C1 C2 N1 -178.1(5) no
C7 C1 C2 N1 1.9(8) no
C6 C1 C2 C3 -0.5(7) no
C7 C1 C2 C3 179.5(5) no
N1 C2 C3 C4 177.1(5) no
C1 C2 C3 C4 -0.6(7) no
C2 C3 C4 C5 1.7(8) no
C3 C4 C5 C6 -1.9(8) no
C3 C4 C5 Br 177.2(4) no
C4 C5 C6 C1 0.8(8) no
Br C5 C6 C1 -178.3(4) no
C2 C1 C6 C5 0.4(7) no
C7 C1 C6 C5 -179.6(5) no
C6 C1 C7 O 177.0(5) no
C2 C1 C7 O -3.0(8) no
C6 C1 C7 C8 -1.9(8) no
C2 C1 C7 C8 178.2(5) no
C9 N2 C8 C12 1.5(7) no
C9 N2 C8 C7 -174.3(4) no
O C7 C8 N2 132.1(5) yes
C1 C7 C8 N2 -49.0(7) yes
O C7 C8 C12 -44.0(6) yes
C1 C7 C8 C12 134.9(5) yes
C8 N2 C9 C10 -1.9(7) no
N2 C9 C10 C11 0.5(8) no
C9 C10 C11 C12 1.3(7) no
N2 C8 C12 C11 0.2(7) no
C7 C8 C12 C11 176.1(5) no
C10 C11 C12 C8 -1.7(7) no

loop_
_cod_related_entry_id
_cod_related_entry_database
_cod_related_entry_code
1 ChemSpider 66442
